data_7116974
loop_
_publ_author_name
'Michal Hucko'
'Hana Dvorakova'
'Vaclav Eigner'
'Pavel Lhotak'

_publ_section_title
;
 2,14-Dithiacalix[4]arene and its homooxa analogues: synthesis and dynamic
 NMR study of conformational behaviour
;
_journal_name_full Chem.Commun.
_journal_page_first 7051
_journal_paper_doi 10.1039/C5cc00819K
_journal_volume 51
_journal_year 2015
_chemical_absolute_configuration .
_chemical_formula_moiety 'C43 H54 O5 S2'
_chemical_formula_sum 'C43 H54 O5 S2'
_chemical_formula_weight 715.03
_space_group_IT_number 14
_symmetry_cell_setting monoclinic
_symmetry_space_group_name_Hall '-P 2yab'
_symmetry_space_group_name_H-M 'P 1 21/a 1'
_atom_sites_solution_hydrogens difmap
_atom_sites_solution_primary direct
_audit_update_record
;
2014-11-03 deposited with the CCDC.
2015-03-13 downloaded from the CCDC.
;
_cell_angle_alpha 90
_cell_angle_beta 107.5447(16)
_cell_angle_gamma 90
_cell_formula_units_Z 4
_cell_length_a 13.3707(2)
_cell_length_b 18.8446(3)
_cell_length_c 16.9728(3)
_cell_measurement_reflns_used 9921
_cell_measurement_temperature 120
_cell_measurement_theta_max 76
_cell_measurement_theta_min 4
_cell_volume 4077.62(12)
_computing_cell_refinement 'CrysAlis, (Oxford Diffraction, 2002)'
_computing_data_collection 'Xcalibur, (Oxford Diffraction, 2002)'
_computing_data_reduction 'CrysAlis, (Oxford Diffraction, 2002)'
_computing_molecular_graphics 'CAMERON (Watkin et al., 1996)'
_computing_publication_material 'CRYSTALS (Betteridge et al., 2003)'
_computing_structure_refinement 'CRYSTALS (Betteridge et al., 2003)'
_computing_structure_solution 'SIR92 (Altomare et al., 1994)'
_diffrn_ambient_pressure 101
_diffrn_ambient_temperature 120
_diffrn_measured_fraction_theta_full 0.996
_diffrn_measured_fraction_theta_max 0.967
_diffrn_measurement_device Area
_diffrn_measurement_device_type 'Oxford Diffraction XCALIBUR'
_diffrn_measurement_method '\f & \w scans'
_diffrn_radiation_monochromator graphite
_diffrn_radiation_type 'Cu K\a'
_diffrn_radiation_wavelength 1.54180
_diffrn_reflns_av_R_equivalents 0.030
_diffrn_reflns_limit_h_max 13
_diffrn_reflns_limit_h_min -16
_diffrn_reflns_limit_k_max 22
_diffrn_reflns_limit_k_min -21
_diffrn_reflns_limit_l_max 20
_diffrn_reflns_limit_l_min -20
_diffrn_reflns_number 20067
_diffrn_reflns_theta_full 69.050
_diffrn_reflns_theta_max 75.879
_diffrn_reflns_theta_min 4.187
_diffrn_standards_interval_count .
_diffrn_standards_interval_time .
_diffrn_standards_number 0
_exptl_absorpt_coefficient_mu 1.507
_exptl_absorpt_correction_T_max 0.83
_exptl_absorpt_correction_T_min 0.70
_exptl_absorpt_correction_type multi-scan
_exptl_absorpt_process_details 'CrysAlis, (Oxford Diffraction, 2002)'
_exptl_crystal_colour colourless
_exptl_crystal_density_diffrn 1.165
_exptl_crystal_density_method 'not measured'
_exptl_crystal_description prism
_exptl_crystal_F_000 1536
_exptl_crystal_size_max 0.270
_exptl_crystal_size_mid 0.180
_exptl_crystal_size_min 0.120
_refine_diff_density_max 0.51
_refine_diff_density_min -0.33
_refine_ls_extinction_method None
_refine_ls_goodness_of_fit_ref 0.9644
_refine_ls_hydrogen_treatment constr
_refine_ls_matrix_type full
_refine_ls_number_parameters 535
_refine_ls_number_reflns 8206
_refine_ls_number_restraints 108
_refine_ls_R_factor_all 0.0580
_refine_ls_R_factor_gt 0.0475
_refine_ls_shift/su_max 0.0097579
_refine_ls_shift/su_mean 0.0003736
_refine_ls_structure_factor_coef Fsqd
_refine_ls_weighting_details
;
 Method, part 1, Chebychev polynomial, (Watkin, 1994, Prince, 1982) 
 [weight] = 1.0/[A~0~*T~0~(x)+A~1~*T~1~(x) ... +A~n-1~]*T~n-1~(x)] 
 where A~i~ are the Chebychev coefficients listed below and x= Fcalc/Fmax 
 Method = Robust Weighting (Prince, 1982) 
 W = [weight] * [1-(deltaF/6*sigmaF)^2^]^2^ 
 A~i~ are: 
 559. 848. 410. 97.9 
;
_refine_ls_weighting_scheme calc
_refine_ls_wR_factor_all 0.0979
_refine_ls_wR_factor_gt 0.0882
_refine_ls_wR_factor_ref 0.0979
_reflns_limit_h_max 16
_reflns_limit_h_min -16
_reflns_limit_k_max 22
_reflns_limit_k_min 0
_reflns_limit_l_max 20
_reflns_limit_l_min 0
_reflns_number_gt 6849
_reflns_number_total 8210
_reflns_threshold_expression I>2.0\s(I)
_oxford_diffrn_Wilson_B_factor 2.49
_oxford_diffrn_Wilson_scale 0.20
_oxford_refine_ls_r_factor_ref 0.0580
_oxford_refine_ls_scale 2.147(8)
_oxford_reflns_number_all 8206
_oxford_reflns_threshold_expression_ref I>-3.0\s(I)
_cod_data_source_file c5cc00819k2.cif
_cod_data_source_block 1a
_cod_original_cell_volume 4077.62(11)
_cod_original_sg_symbol_Hall '-P 2yab '
_cod_original_sg_symbol_H-M 'P 1 21/a 1 '
_cod_database_code 7116974

loop_
_symmetry_equiv_pos_as_xyz
x,y,z
-x,-y,-z
-x+1/2,y+1/2,-z
x+1/2,-y+1/2,z

loop_
_atom_site_label
_atom_site_type_symbol
_atom_site_fract_x
_atom_site_fract_y
_atom_site_fract_z
_atom_site_U_iso_or_equiv
_atom_site_occupancy
_atom_site_adp_type
_atom_site_refinement_flags_posn
_atom_site_refinement_flags_adp
_atom_site_refinement_flags_occupancy
_atom_site_disorder_assembly
_atom_site_disorder_group
_atom_site_attached_hydrogens
C1 C 0.76410(18) 0.41348(14) 0.87989(13) 0.0355 1.0000 Uani . . . . . .
S2 S 0.72778(5) 0.44200(4) 0.96777(3) 0.0401 1.0000 Uani . . . . . .
C3 C 0.62913(18) 0.50855(13) 0.93279(13) 0.0340 1.0000 Uani . . . . . .
C4 C 0.6563(2) 0.57983(14) 0.94811(14) 0.0398 1.0000 Uani . . . . . .
C5 C 0.5821(2) 0.63299(14) 0.93176(14) 0.0411 1.0000 Uani . . . . . .
C6 C 0.4767(2) 0.61195(13) 0.89990(14) 0.0380 1.0000 Uani . . . . . .
C7 C 0.44649(18) 0.54205(13) 0.88365(12) 0.0319 1.0000 Uani . . . . . .
C8 C 0.33025(18) 0.52333(13) 0.85206(12) 0.0330 1.0000 Uani . . . . . .
C9 C 0.28379(17) 0.52280(12) 0.75788(13) 0.0291 1.0000 Uani . . . . . .
C10 C 0.23704(18) 0.58295(12) 0.71614(14) 0.0347 1.0000 Uani . . . . . .
C11 C 0.19057(19) 0.58539(12) 0.63002(14) 0.0354 1.0000 Uani . . . . . .
C12 C 0.19016(18) 0.52276(12) 0.58697(13) 0.0319 1.0000 Uani . . . . . .
C13 C 0.23573(16) 0.46090(11) 0.62665(12) 0.0273 1.0000 Uani . . . . . .
S14 S 0.22062(4) 0.38021(3) 0.56999(3) 0.0303 1.0000 Uani . . . . . .
C15 C 0.33359(17) 0.37776(11) 0.53552(13) 0.0283 1.0000 Uani . . . . . .
C16 C 0.32682(18) 0.40240(11) 0.45711(13) 0.0307 1.0000 Uani . . . . . .
C17 C 0.41007(19) 0.39684(12) 0.42406(14) 0.0329 1.0000 Uani . . . . . .
C18 C 0.50071(18) 0.36582(12) 0.47384(13) 0.0332 1.0000 Uani . . . . . .
C19 C 0.51165(17) 0.34064(11) 0.55332(13) 0.0307 1.0000 Uani . . . . . .
C20 C 0.61754(19) 0.31227(14) 0.60200(14) 0.0385 1.0000 Uani . . . . . .
O21 O 0.61097(12) 0.27231(8) 0.67016(10) 0.0346 1.0000 Uani . . . . . .
C22 C 0.71244(19) 0.26002(13) 0.72996(15) 0.0383 1.0000 Uani . . . . . .
C23 C 0.75916(18) 0.32604(13) 0.77573(14) 0.0344 1.0000 Uani . . . . . .
C24 C 0.84733(18) 0.35744(14) 0.76379(15) 0.0403 1.0000 Uani . . . . . .
C25 C 0.89476(19) 0.41720(15) 0.80679(15) 0.0423 1.0000 Uani . . . . . .
C26 C 0.85204(18) 0.44368(15) 0.86581(14) 0.0398 1.0000 Uani . . . . . .
C27 C 0.52429(18) 0.48966(12) 0.89992(12) 0.0311 1.0000 Uani . . . . . .
C28 C 0.28446(16) 0.46142(11) 0.71215(12) 0.0264 1.0000 Uani . . . . . .
C29 C 0.42678(17) 0.34724(11) 0.58483(13) 0.0292 1.0000 Uani . . . . . .
C30 C 0.71575(18) 0.35550(13) 0.83368(13) 0.0331 1.0000 Uani . . . . . .
O31 O 0.50078(13) 0.41930(9) 0.88722(10) 0.0366 1.0000 Uani . . . . . .
O32 O 0.33107(12) 0.40195(8) 0.75404(9) 0.0325 1.0000 Uani . . . . . .
O33 O 0.43084(12) 0.32535(9) 0.66273(9) 0.0360 1.0000 Uani . . . . . .
O34 O 0.62829(13) 0.32332(9) 0.84222(10) 0.0410 1.0000 Uani . . . . . .
C35 C 0.6094(2) 0.71142(15) 0.95004(17) 0.0559 1.0000 Uani D . . . . .
C36 C 0.7279(3) 0.7255(3) 0.9703(4) 0.0942 0.840(7) Uani D U P 2 1 .
C37 C 0.5719(5) 0.7359(2) 1.0229(3) 0.0928 0.840(7) Uani D U P 2 1 .
C38 C 0.5544(5) 0.7573(2) 0.8747(3) 0.0957 0.840(7) Uani D U P 2 1 .
C39 C 0.1413(2) 0.65445(14) 0.58860(16) 0.0470 1.0000 Uani . . . . . .
C40 C 0.0510(3) 0.67584(18) 0.6216(2) 0.0674 1.0000 Uani . . . . . .
C41 C 0.0969(3) 0.64638(17) 0.49449(18) 0.0703 1.0000 Uani . . . . . .
C42 C 0.2255(3) 0.71241(15) 0.6074(2) 0.0650 1.0000 Uani . . . . . .
C43 C 0.3997(2) 0.42408(13) 0.33682(14) 0.0428 1.0000 Uani D . . . . .
C44 C 0.3056(3) 0.3879(2) 0.27382(19) 0.0586 0.814(4) Uani D U P 1 1 .
C45 C 0.4961(3) 0.4086(3) 0.3101(2) 0.0744 0.814(4) Uani D U P 1 1 .
C46 C 0.3777(4) 0.50397(16) 0.3343(2) 0.0692 0.814(4) Uani D U P 1 1 .
C47 C 0.9932(2) 0.44889(16) 0.79153(17) 0.0591 1.0000 Uani D U . . . .
C48 C 1.0155(8) 0.5244(3) 0.8257(7) 0.0609 0.610(18) Uani D U P 3 1 .
C49 C 0.9871(9) 0.4503(8) 0.7003(3) 0.0927 0.610(18) Uani D U P 3 1 .
C50 C 1.0859(5) 0.4015(4) 0.8399(7) 0.0820 0.610(18) Uani D U P 3 1 .
C136 C 0.656(2) 0.7135(12) 1.0448(4) 0.0921 0.160(7) Uani D U P 2 2 .
C137 C 0.5174(14) 0.7641(11) 0.9230(17) 0.1110 0.160(7) Uani D U P 2 2 .
C138 C 0.6959(16) 0.7317(13) 0.9114(16) 0.1067 0.160(7) Uani D U P 2 2 .
C144 C 0.4865(10) 0.4807(7) 0.3466(9) 0.0654 0.186(4) Uani D U P 1 2 .
C145 C 0.2932(8) 0.4563(10) 0.2894(10) 0.0907 0.186(4) Uani D U P 1 2 .
C146 C 0.4258(14) 0.3612(6) 0.2882(8) 0.0746 0.186(4) Uani D U P 1 2 .
C148 C 0.9572(10) 0.4773(7) 0.7016(4) 0.0678 0.390(18) Uani D U P 3 2 .
C149 C 1.0753(10) 0.3913(6) 0.7956(13) 0.0852 0.390(18) Uani D U P 3 2 .
C150 C 1.0386(14) 0.5126(6) 0.8467(9) 0.0701 0.390(18) Uani D U P 3 2 .
H81 H 0.2889 0.5565 0.8712 0.0440 1.0000 Uiso R . . . . .
H82 H 0.3228 0.4768 0.8736 0.0438 1.0000 Uiso R . . . . .
H241 H 0.8778 0.3376 0.7251 0.0539 1.0000 Uiso R . . . . .
H261 H 0.8827 0.4845 0.8980 0.0537 1.0000 Uiso R . . . . .
H221 H 0.7007 0.2248 0.7707 0.0564 1.0000 Uiso R . . . . .
H222 H 0.7593 0.2404 0.7002 0.0552 1.0000 Uiso R . . . . .
H202 H 0.6668 0.3527 0.6247 0.0523 1.0000 Uiso R . . . . .
H201 H 0.6453 0.2827 0.5653 0.0524 1.0000 Uiso R . . . . .
H161 H 0.2611 0.4235 0.4234 0.0419 1.0000 Uiso R . . . . .
H181 H 0.5595 0.3602 0.4532 0.0436 1.0000 Uiso R . . . . .
H41 H 0.7279 0.5917 0.9691 0.0470 1.0000 Uiso R . . . . .
H61 H 0.4231 0.6476 0.8906 0.0483 1.0000 Uiso R . . . . .
H101 H 0.2383 0.6257 0.7475 0.0423 1.0000 Uiso R . . . . .
H121 H 0.1572 0.5211 0.5288 0.0407 1.0000 Uiso R . . . . .
H403 H 0.0191 0.7192 0.5933 0.1032 1.0000 Uiso R . . . . .
H401 H 0.0793 0.6844 0.6816 0.1030 1.0000 Uiso R . . . . .
H402 H -0.0004 0.6379 0.6113 0.1030 1.0000 Uiso R . . . . .
H423 H 0.1924 0.7563 0.5818 0.0998 1.0000 Uiso R . . . . .
H422 H 0.2529 0.7191 0.6670 0.0999 1.0000 Uiso R . . . . .
H421 H 0.2822 0.6992 0.5844 0.1001 1.0000 Uiso R . . . . .
H412 H 0.0663 0.6915 0.4715 0.1098 1.0000 Uiso R . . . . .
H413 H 0.1555 0.6334 0.4737 0.1096 1.0000 Uiso R . . . . .
H411 H 0.0429 0.6102 0.4825 0.1103 1.0000 Uiso R . . . . .
H341 H 0.6061 0.3513 0.8724 0.0658 1.0000 Uiso R . . . . .
H331 H 0.4880 0.3041 0.6858 0.0564 1.0000 Uiso R . . . . .
H311 H 0.4401 0.4118 0.8540 0.0605 1.0000 Uiso R . . . . .
H321 H 0.3441 0.3736 0.7212 0.0571 1.0000 Uiso R . . . . .
H441 H 0.2998 0.4049 0.2199 0.0713 0.814(4) Uiso R . P 1 1 .
H443 H 0.2433 0.3989 0.2872 0.0713 0.814(4) Uiso R . P 1 1 .
H442 H 0.3154 0.3379 0.2755 0.0713 0.814(4) Uiso R . P 1 1 .
H451 H 0.4859 0.4262 0.2557 0.0850 0.814(4) Uiso R . P 1 1 .
H452 H 0.5557 0.4308 0.3470 0.0850 0.814(4) Uiso R . P 1 1 .
H453 H 0.5069 0.3588 0.3108 0.0850 0.814(4) Uiso R . P 1 1 .
H463 H 0.3710 0.5210 0.2803 0.0860 0.814(4) Uiso R . P 1 1 .
H461 H 0.4334 0.5282 0.3731 0.0860 0.814(4) Uiso R . P 1 1 .
H462 H 0.3141 0.5121 0.3470 0.0860 0.814(4) Uiso R . P 1 1 .
H1443 H 0.4842 0.4995 0.2942 0.0739 0.186(4) Uiso R . P 1 2 .
H1441 H 0.4778 0.5180 0.3816 0.0739 0.186(4) Uiso R . P 1 2 .
H1442 H 0.5522 0.4581 0.3707 0.0739 0.186(4) Uiso R . P 1 2 .
H1461 H 0.4197 0.3764 0.2336 0.0905 0.186(4) Uiso R . P 1 2 .
H1462 H 0.4946 0.3437 0.3136 0.0905 0.186(4) Uiso R . P 1 2 .
H1463 H 0.3763 0.3246 0.2864 0.0905 0.186(4) Uiso R . P 1 2 .
H1451 H 0.2917 0.4716 0.2358 0.0996 0.186(4) Uiso R . P 1 2 .
H1453 H 0.2833 0.4958 0.3209 0.0996 0.186(4) Uiso R . P 1 2 .
H1452 H 0.2387 0.4227 0.2850 0.0996 0.186(4) Uiso R . P 1 2 .
H362 H 0.7405 0.7748 0.9803 0.1048 0.840(7) Uiso R . P 2 1 .
H363 H 0.7578 0.6999 1.0200 0.1048 0.840(7) Uiso R . P 2 1 .
H361 H 0.7587 0.7103 0.9295 0.1048 0.840(7) Uiso R . P 2 1 .
H373 H 0.5880 0.7846 1.0346 0.0883 0.840(7) Uiso R . P 2 1 .
H372 H 0.5987 0.7088 1.0720 0.0883 0.840(7) Uiso R . P 2 1 .
H371 H 0.4980 0.7300 1.0026 0.0883 0.840(7) Uiso R . P 2 1 .
H383 H 0.5707 0.8062 0.8848 0.1005 0.840(7) Uiso R . P 2 1 .
H381 H 0.4805 0.7514 0.8551 0.1005 0.840(7) Uiso R . P 2 1 .
H382 H 0.5847 0.7403 0.8344 0.1005 0.840(7) Uiso R . P 2 1 .
H1361 H 0.6724 0.7619 1.0578 0.1128 0.160(7) Uiso R . P 2 2 .
H1363 H 0.7042 0.6843 1.0840 0.1128 0.160(7) Uiso R . P 2 2 .
H1362 H 0.5868 0.7040 1.0464 0.1128 0.160(7) Uiso R . P 2 2 .
H1371 H 0.5361 0.8123 0.9356 0.1095 0.160(7) Uiso R . P 2 2 .
H1373 H 0.4474 0.7566 0.9237 0.1095 0.160(7) Uiso R . P 2 2 .
H1372 H 0.5225 0.7531 0.8697 0.1095 0.160(7) Uiso R . P 2 2 .
H1382 H 0.7141 0.7803 0.9223 0.1049 0.160(7) Uiso R . P 2 2 .
H1383 H 0.7429 0.7030 0.9520 0.1049 0.160(7) Uiso R . P 2 2 .
H1381 H 0.7005 0.7195 0.8583 0.1049 0.160(7) Uiso R . P 2 2 .
H483 H 1.0765 0.5426 0.8152 0.0714 0.610(18) Uiso R . P 3 1 .
H481 H 1.0249 0.5253 0.8834 0.0714 0.610(18) Uiso R . P 3 1 .
H482 H 0.9566 0.5528 0.7980 0.0714 0.610(18) Uiso R . P 3 1 .
H503 H 1.1503 0.4179 0.8336 0.0817 0.610(18) Uiso R . P 3 1 .
H501 H 1.0888 0.4042 0.8964 0.0817 0.610(18) Uiso R . P 3 1 .
H502 H 1.0747 0.3536 0.8218 0.0817 0.610(18) Uiso R . P 3 1 .
H491 H 1.0496 0.4708 0.6947 0.0959 0.610(18) Uiso R . P 3 1 .
H493 H 0.9281 0.4758 0.6672 0.0959 0.610(18) Uiso R . P 3 1 .
H492 H 0.9824 0.4022 0.6828 0.0959 0.610(18) Uiso R . P 3 1 .
H1482 H 1.0159 0.4975 0.6893 0.0814 0.390(18) Uiso R . P 3 2 .
H1483 H 0.9029 0.5117 0.6926 0.0814 0.390(18) Uiso R . P 3 2 .
H1481 H 0.9326 0.4375 0.6668 0.0814 0.390(18) Uiso R . P 3 2 .
H1491 H 1.1357 0.4114 0.7859 0.1049 0.390(18) Uiso R . P 3 2 .
H1493 H 1.0927 0.3751 0.8511 0.1049 0.390(18) Uiso R . P 3 2 .
H1492 H 1.0509 0.3526 0.7590 0.1049 0.390(18) Uiso R . P 3 2 .
H1502 H 1.0991 0.5301 0.8348 0.0804 0.390(18) Uiso R . P 3 2 .
H1501 H 1.0560 0.5014 0.9039 0.0804 0.390(18) Uiso R . P 3 2 .
H1503 H 0.9852 0.5477 0.8334 0.0804 0.390(18) Uiso R . P 3 2 .

loop_
_atom_site_aniso_label
_atom_site_aniso_U_11
_atom_site_aniso_U_22
_atom_site_aniso_U_33
_atom_site_aniso_U_23
_atom_site_aniso_U_13
_atom_site_aniso_U_12
C1 0.0325(11) 0.0478(14) 0.0237(10) -0.0006(10) 0.0048(9) 0.0046(10)
S2 0.0394(3) 0.0573(4) 0.0211(3) -0.0028(2) 0.0055(2) 0.0077(3)
C3 0.0374(12) 0.0446(13) 0.0208(10) -0.0039(9) 0.0100(9) 0.0000(10)
C4 0.0403(13) 0.0530(15) 0.0245(11) -0.0076(10) 0.0074(9) -0.0086(11)
C5 0.0521(15) 0.0402(14) 0.0295(12) -0.0050(10) 0.0100(11) -0.0103(11)
C6 0.0472(14) 0.0385(13) 0.0263(11) -0.0037(10) 0.0080(10) 0.0008(11)
C7 0.0384(12) 0.0402(13) 0.0183(10) -0.0016(9) 0.0105(9) -0.0005(10)
C8 0.0428(13) 0.0367(12) 0.0216(10) -0.0036(9) 0.0128(9) -0.0029(10)
C9 0.0319(11) 0.0331(11) 0.0245(10) -0.0038(9) 0.0118(9) -0.0012(9)
C10 0.0414(13) 0.0319(12) 0.0326(12) -0.0049(9) 0.0139(10) 0.0040(10)
C11 0.0436(13) 0.0312(12) 0.0326(12) 0.0002(9) 0.0133(10) 0.0063(10)
C12 0.0361(11) 0.0342(12) 0.0261(10) 0.0018(9) 0.0103(9) 0.0055(9)
C13 0.0281(10) 0.0304(11) 0.0237(10) -0.0019(8) 0.0084(8) 0.0007(8)
S14 0.0318(3) 0.0294(3) 0.0282(3) -0.0037(2) 0.0071(2) -0.0023(2)
C15 0.0347(11) 0.0231(10) 0.0272(10) -0.0039(8) 0.0094(9) -0.0003(8)
C16 0.0393(12) 0.0256(10) 0.0255(10) -0.0011(8) 0.0071(9) 0.0013(9)
C17 0.0445(13) 0.0257(11) 0.0302(11) -0.0015(9) 0.0140(10) -0.0027(9)
C18 0.0395(12) 0.0320(12) 0.0311(11) -0.0038(9) 0.0151(10) -0.0034(10)
C19 0.0341(11) 0.0261(11) 0.0303(11) -0.0043(9) 0.0075(9) 0.0014(9)
C20 0.0374(12) 0.0449(14) 0.0338(12) -0.0032(10) 0.0117(10) 0.0054(10)
O21 0.0339(8) 0.0324(8) 0.0335(8) -0.0019(7) 0.0042(7) 0.0063(7)
C22 0.0384(13) 0.0362(13) 0.0367(12) -0.0001(10) 0.0059(10) 0.0109(10)
C23 0.0349(12) 0.0364(12) 0.0287(11) 0.0008(9) 0.0048(9) 0.0093(10)
C24 0.0332(12) 0.0552(16) 0.0327(12) -0.0043(11) 0.0104(10) 0.0084(11)
C25 0.0306(12) 0.0587(16) 0.0362(13) -0.0060(12) 0.0083(10) 0.0014(11)
C26 0.0321(12) 0.0536(15) 0.0312(12) -0.0058(11) 0.0057(10) -0.0001(11)
C27 0.0392(12) 0.0387(12) 0.0174(9) -0.0019(9) 0.0114(9) -0.0019(10)
C28 0.0288(10) 0.0281(10) 0.0237(10) 0.0018(8) 0.0098(8) -0.0008(8)
C29 0.0375(12) 0.0242(10) 0.0256(10) -0.0021(8) 0.0090(9) -0.0009(9)
C30 0.0348(11) 0.0378(12) 0.0277(11) 0.0047(9) 0.0107(9) 0.0077(10)
O31 0.0378(9) 0.0363(9) 0.0341(8) -0.0033(7) 0.0085(7) 0.0003(7)
O32 0.0437(9) 0.0280(8) 0.0250(7) 0.0016(6) 0.0094(7) 0.0014(7)
O33 0.0368(9) 0.0432(9) 0.0268(8) 0.0055(7) 0.0080(7) 0.0099(7)
O34 0.0450(10) 0.0393(9) 0.0450(10) -0.0056(8) 0.0227(8) -0.0029(8)
C35 0.0669(19) 0.0424(16) 0.0531(17) -0.0087(13) 0.0101(15) -0.0135(14)
C36 0.076(3) 0.059(3) 0.133(5) -0.015(3) 0.010(3) -0.031(2)
C37 0.144(5) 0.058(3) 0.086(3) -0.040(3) 0.049(4) -0.033(3)
C38 0.133(5) 0.038(2) 0.091(4) 0.007(2) -0.003(3) -0.020(3)
C39 0.0648(17) 0.0343(13) 0.0407(14) 0.0044(11) 0.0140(13) 0.0161(12)
C40 0.073(2) 0.059(2) 0.069(2) 0.0075(16) 0.0213(17) 0.0319(17)
C41 0.107(3) 0.0488(18) 0.0448(16) 0.0116(14) 0.0074(17) 0.0327(18)
C42 0.089(2) 0.0347(15) 0.071(2) 0.0125(14) 0.0233(18) 0.0097(15)
C43 0.0580(16) 0.0411(14) 0.0314(12) 0.0045(10) 0.0165(11) -0.0034(12)
C44 0.078(3) 0.068(3) 0.0287(16) 0.0023(16) 0.0150(16) -0.012(2)
C45 0.073(3) 0.116(4) 0.044(2) 0.028(2) 0.032(2) 0.005(3)
C46 0.116(4) 0.041(2) 0.045(2) 0.0144(16) 0.016(2) -0.006(2)
C47 0.0400(14) 0.082(2) 0.0620(17) -0.0186(16) 0.0257(13) -0.0105(14)
C48 0.036(4) 0.079(4) 0.067(5) -0.005(3) 0.015(3) -0.009(3)
C49 0.073(5) 0.156(7) 0.069(4) -0.045(4) 0.053(3) -0.051(5)
C50 0.036(3) 0.092(5) 0.124(6) -0.025(4) 0.033(4) -0.002(3)
C136 0.085(9) 0.060(8) 0.122(10) -0.029(8) 0.018(9) -0.021(8)
C137 0.155(11) 0.072(9) 0.106(10) -0.031(9) 0.039(10) -0.028(9)
C138 0.136(10) 0.054(8) 0.105(10) 0.006(9) 0.000(10) -0.025(9)
C144 0.087(8) 0.066(8) 0.039(6) 0.004(6) 0.013(6) -0.029(7)
C145 0.089(8) 0.131(10) 0.055(7) 0.032(8) 0.027(7) 0.004(8)
C146 0.127(9) 0.057(7) 0.036(6) 0.007(6) 0.020(7) -0.010(8)
C148 0.060(5) 0.088(6) 0.075(5) -0.032(5) 0.049(4) -0.026(4)
C149 0.055(5) 0.101(7) 0.116(8) -0.003(6) 0.048(5) 0.006(5)
C150 0.041(6) 0.099(7) 0.071(7) -0.020(6) 0.017(5) -0.018(5)

loop_
_atom_type_symbol
_atom_type_scat_dispersion_real
_atom_type_scat_dispersion_imag
_atom_type_scat_Cromer_Mann_a1
_atom_type_scat_Cromer_Mann_b1
_atom_type_scat_Cromer_Mann_a2
_atom_type_scat_Cromer_Mann_b2
_atom_type_scat_Cromer_Mann_a3
_atom_type_scat_Cromer_Mann_b3
_atom_type_scat_Cromer_Mann_a4
_atom_type_scat_Cromer_Mann_b4
_atom_type_scat_Cromer_Mann_c
_atom_type_scat_source
C 0.0181 0.0091 2.3100 20.8439 1.0200 10.2075 1.5886 0.5687 0.8650 51.6512 0.2156 'International Tables Vol C 4.2.6.8 and 6.1.1.4'
H 0.0000 0.0000 0.4930 10.5109 0.3229 26.1257 0.1402 3.1424 0.0408 57.7998 0.0030 'International Tables Vol C 4.2.6.8 and 6.1.1.4'
N 0.0311 0.0180 12.2126 0.0057 3.1322 9.8933 2.0125 28.9975 1.1663 0.5826 -11.5290 'International Tables Vol C 4.2.6.8 and 6.1.1.4'
O 0.0492 0.0322 3.0485 13.2771 2.2868 5.7011 1.5463 0.3239 0.8670 32.9089 0.2508 'International Tables Vol C 4.2.6.8 and 6.1.1.4'
S 0.3331 0.5567 6.9053 1.4679 5.2034 22.2151 1.4379 0.2536 1.5863 56.1720 0.8669 'International Tables Vol C 4.2.6.8 and 6.1.1.4'

loop_
_geom_angle_atom_site_label_1
_geom_angle_site_symmetry_1
_geom_angle_atom_site_label_2
_geom_angle_site_symmetry_2
_geom_angle_atom_site_label_3
_geom_angle_site_symmetry_3
_geom_angle
_geom_angle_publ_flag
S2 . C1 . C26 . 118.52(18) yes
S2 . C1 . C30 . 120.81(18) yes
C26 . C1 . C30 . 120.0(2) yes
C1 . S2 . C3 . 107.05(10) yes
S2 . C3 . C4 . 119.27(18) yes
S2 . C3 . C27 . 120.52(19) yes
C4 . C3 . C27 . 119.7(2) yes
C3 . C4 . C5 . 122.1(2) yes
C3 . C4 . H41 . 118.6 no
C5 . C4 . H41 . 119.4 no
C4 . C5 . C6 . 116.7(2) yes
C4 . C5 . C35 . 123.2(2) yes
C6 . C5 . C35 . 120.0(2) yes
C5 . C6 . C7 . 123.0(2) yes
C5 . C6 . H61 . 118.6 no
C7 . C6 . H61 . 118.4 no
C6 . C7 . C8 . 119.8(2) yes
C6 . C7 . C27 . 118.6(2) yes
C8 . C7 . C27 . 121.6(2) yes
C7 . C8 . C9 . 114.74(17) yes
C7 . C8 . H81 . 111.2 no
C9 . C8 . H81 . 105.4 no
C7 . C8 . H82 . 106.7 no
C9 . C8 . H82 . 109.5 no
H81 . C8 . H82 . 109.3 no
C8 . C9 . C10 . 120.6(2) yes
C8 . C9 . C28 . 121.2(2) yes
C10 . C9 . C28 . 118.22(19) yes
C9 . C10 . C11 . 123.3(2) yes
C9 . C10 . H101 . 118.2 no
C11 . C10 . H101 . 118.4 no
C10 . C11 . C12 . 116.7(2) yes
C10 . C11 . C39 . 120.0(2) yes
C12 . C11 . C39 . 123.3(2) yes
C11 . C12 . C13 . 121.8(2) yes
C11 . C12 . H121 . 120.1 no
C13 . C12 . H121 . 118.1 no
C12 . C13 . S14 . 119.53(16) yes
C12 . C13 . C28 . 119.7(2) yes
S14 . C13 . C28 . 120.54(16) yes
C13 . S14 . C15 . 103.36(10) yes
S14 . C15 . C16 . 119.42(17) yes
S14 . C15 . C29 . 120.40(16) yes
C16 . C15 . C29 . 120.1(2) yes
C15 . C16 . C17 . 122.2(2) yes
C15 . C16 . H161 . 119.0 no
C17 . C16 . H161 . 118.8 no
C16 . C17 . C18 . 116.5(2) yes
C16 . C17 . C43 . 120.8(2) yes
C18 . C17 . C43 . 122.7(2) yes
C17 . C18 . C19 . 123.5(2) yes
C17 . C18 . H181 . 119.3 no
C19 . C18 . H181 . 117.2 no
C18 . C19 . C20 . 117.3(2) yes
C18 . C19 . C29 . 118.6(2) yes
C20 . C19 . C29 . 124.0(2) yes
C19 . C20 . O21 . 111.10(19) yes
C19 . C20 . H202 . 109.9 no
O21 . C20 . H202 . 106.7 no
C19 . C20 . H201 . 108.9 no
O21 . C20 . H201 . 110.2 no
H202 . C20 . H201 . 110.1 no
C20 . O21 . C22 . 112.65(18) yes
O21 . C22 . C23 . 112.74(18) yes
O21 . C22 . H221 . 106.3 no
C23 . C22 . H221 . 108.6 no
O21 . C22 . H222 . 107.9 no
C23 . C22 . H222 . 110.2 no
H221 . C22 . H222 . 111.1 no
C22 . C23 . C24 . 121.2(2) yes
C22 . C23 . C30 . 119.8(2) yes
C24 . C23 . C30 . 119.0(2) yes
C23 . C24 . C25 . 122.9(2) yes
C23 . C24 . H241 . 119.7 no
C25 . C24 . H241 . 117.4 no
C24 . C25 . C26 . 116.7(2) yes
C24 . C25 . C47 . 120.4(2) yes
C26 . C25 . C47 . 122.8(2) yes
C1 . C26 . C25 . 122.0(2) yes
C1 . C26 . H261 . 117.9 no
C25 . C26 . H261 . 120.0 no
C7 . C27 . C3 . 119.9(2) yes
C7 . C27 . O31 . 122.1(2) yes
C3 . C27 . O31 . 117.9(2) yes
C13 . C28 . C9 . 120.24(19) yes
C13 . C28 . O32 . 121.88(19) yes
C9 . C28 . O32 . 117.86(18) yes
C15 . C29 . C19 . 119.2(2) yes
C15 . C29 . O33 . 118.05(19) yes
C19 . C29 . O33 . 122.8(2) yes
C23 . C30 . C1 . 119.3(2) yes
C23 . C30 . O34 . 116.7(2) yes
C1 . C30 . O34 . 124.0(2) yes
C27 . O31 . H311 . 113.3 no
C28 . O32 . H321 . 109.4 no
C29 . O33 . H331 . 110.9 no
C30 . O34 . H341 . 104.8 no
C5 . C35 . C36 . 112.2(3) yes
C5 . C35 . C37 . 109.7(3) yes
C36 . C35 . C37 . 109.4(3) yes
C5 . C35 . C38 . 110.5(2) yes
C36 . C35 . C38 . 106.9(3) yes
C37 . C35 . C38 . 108.1(3) yes
C5 . C35 . C136 . 103.4(9) yes
C5 . C35 . C137 . 116.2(10) yes
C136 . C35 . C137 . 109.3(8) yes
C5 . C35 . C138 . 108.5(10) yes
C136 . C35 . C138 . 108.6(8) yes
C137 . C35 . C138 . 110.4(9) yes
C35 . C36 . H362 . 108.9 no
C35 . C36 . H363 . 103.8 no
H362 . C36 . H363 . 109.5 no
C35 . C36 . H361 . 115.4 no
H362 . C36 . H361 . 109.5 no
H363 . C36 . H361 . 109.5 no
C35 . C37 . H373 . 110.5 no
C35 . C37 . H372 . 114.5 no
H373 . C37 . H372 . 109.5 no
C35 . C37 . H371 . 103.2 no
H373 . C37 . H371 . 109.5 no
H372 . C37 . H371 . 109.5 no
C35 . C38 . H383 . 111.7 no
C35 . C38 . H381 . 114.3 no
H383 . C38 . H381 . 109.5 no
C35 . C38 . H382 . 102.1 no
H383 . C38 . H382 . 109.5 no
H381 . C38 . H382 . 109.5 no
C11 . C39 . C40 . 109.5(2) yes
C11 . C39 . C41 . 111.8(2) yes
C40 . C39 . C41 . 107.9(3) yes
C11 . C39 . C42 . 108.9(2) yes
C40 . C39 . C42 . 110.3(3) yes
C41 . C39 . C42 . 108.5(3) yes
C39 . C40 . H403 . 108.4 no
C39 . C40 . H401 . 108.7 no
H403 . C40 . H401 . 110.2 no
C39 . C40 . H402 . 109.6 no
H403 . C40 . H402 . 110.3 no
H401 . C40 . H402 . 109.6 no
C39 . C41 . H412 . 108.4 no
C39 . C41 . H413 . 107.4 no
H412 . C41 . H413 . 111.0 no
C39 . C41 . H411 . 108.5 no
H412 . C41 . H411 . 109.5 no
H413 . C41 . H411 . 111.9 no
C39 . C42 . H423 . 107.8 no
C39 . C42 . H422 . 109.4 no
H423 . C42 . H422 . 109.4 no
C39 . C42 . H421 . 110.1 no
H423 . C42 . H421 . 109.6 no
H422 . C42 . H421 . 110.6 no
C17 . C43 . C44 . 109.8(2) yes
C17 . C43 . C45 . 112.7(2) yes
C44 . C43 . C45 . 107.2(3) yes
C17 . C43 . C46 . 108.5(2) yes
C44 . C43 . C46 . 107.8(3) yes
C45 . C43 . C46 . 110.7(3) yes
C17 . C43 . C144 . 106.3(6) yes
C17 . C43 . C145 . 116.0(7) yes
C144 . C43 . C145 . 109.4(7) yes
C17 . C43 . C146 . 106.9(6) yes
C144 . C43 . C146 . 107.7(7) yes
C145 . C43 . C146 . 110.3(7) yes
C43 . C44 . H441 . 109.3 no
C43 . C44 . H443 . 109.2 no
H441 . C44 . H443 . 109.5 no
C43 . C44 . H442 . 110.0 no
H441 . C44 . H442 . 109.5 no
H443 . C44 . H442 . 109.5 no
C43 . C45 . H451 . 109.7 no
C43 . C45 . H452 . 109.7 no
H451 . C45 . H452 . 109.5 no
C43 . C45 . H453 . 109.0 no
H451 . C45 . H453 . 109.5 no
H452 . C45 . H453 . 109.5 no
C43 . C46 . H463 . 108.7 no
C43 . C46 . H461 . 110.4 no
H463 . C46 . H461 . 109.5 no
C43 . C46 . H462 . 109.2 no
H463 . C46 . H462 . 109.5 no
H461 . C46 . H462 . 109.5 no
C25 . C47 . C48 . 112.1(5) yes
C25 . C47 . C49 . 113.1(4) yes
C48 . C47 . C49 . 108.2(5) yes
C25 . C47 . C50 . 106.0(4) yes
C48 . C47 . C50 . 107.6(4) yes
C49 . C47 . C50 . 109.7(4) yes
C25 . C47 . C148 . 105.8(5) yes
C25 . C47 . C149 . 110.9(5) yes
C148 . C47 . C149 . 107.1(5) yes
C25 . C47 . C150 . 113.8(8) yes
C148 . C47 . C150 . 106.2(6) yes
C149 . C47 . C150 . 112.4(6) yes
C47 . C48 . H483 . 110.2 no
C47 . C48 . H481 . 110.9 no
H483 . C48 . H481 . 109.5 no
C47 . C48 . H482 . 107.3 no
H483 . C48 . H482 . 109.5 no
H481 . C48 . H482 . 109.5 no
C47 . C49 . H491 . 109.2 no
C47 . C49 . H493 . 112.9 no
H491 . C49 . H493 . 109.5 no
C47 . C49 . H492 . 106.1 no
H491 . C49 . H492 . 109.5 no
H493 . C49 . H492 . 109.5 no
C47 . C50 . H503 . 111.1 no
C47 . C50 . H501 . 106.6 no
H503 . C50 . H501 . 109.5 no
C47 . C50 . H502 . 110.7 no
H503 . C50 . H502 . 109.5 no
H501 . C50 . H502 . 109.5 no
C35 . C136 . H1361 . 105.0 no
C35 . C136 . H1363 . 133.8 no
H1361 . C136 . H1363 . 109.5 no
C35 . C136 . H1362 . 86.2 no
H1361 . C136 . H1362 . 109.5 no
H1363 . C136 . H1362 . 109.5 no
C35 . C137 . H1371 . 114.6 no
C35 . C137 . H1373 . 127.0 no
H1371 . C137 . H1373 . 109.5 no
C35 . C137 . H1372 . 82.1 no
H1371 . C137 . H1372 . 109.5 no
H1373 . C137 . H1372 . 109.5 no
C35 . C138 . H1382 . 109.7 no
C35 . C138 . H1383 . 88.0 no
H1382 . C138 . H1383 . 109.5 no
C35 . C138 . H1381 . 128.0 no
H1382 . C138 . H1381 . 109.5 no
H1383 . C138 . H1381 . 109.5 no
C43 . C144 . H1443 . 110.2 no
C43 . C144 . H1441 . 110.4 no
H1443 . C144 . H1441 . 109.5 no
C43 . C144 . H1442 . 107.7 no
H1443 . C144 . H1442 . 109.5 no
H1441 . C144 . H1442 . 109.5 no
C43 . C145 . H1451 . 111.8 no
C43 . C145 . H1453 . 106.3 no
H1451 . C145 . H1453 . 109.5 no
C43 . C145 . H1452 . 110.3 no
H1451 . C145 . H1452 . 109.5 no
H1453 . C145 . H1452 . 109.5 no
C43 . C146 . H1461 . 108.9 no
C43 . C146 . H1462 . 111.6 no
H1461 . C146 . H1462 . 109.5 no
C43 . C146 . H1463 . 107.9 no
H1461 . C146 . H1463 . 109.5 no
H1462 . C146 . H1463 . 109.5 no
C47 . C148 . H1482 . 108.8 no
C47 . C148 . H1483 . 112.9 no
H1482 . C148 . H1483 . 109.5 no
C47 . C148 . H1481 . 106.6 no
H1482 . C148 . H1481 . 109.5 no
H1483 . C148 . H1481 . 109.5 no
C47 . C149 . H1491 . 110.3 no
C47 . C149 . H1493 . 103.4 no
H1491 . C149 . H1493 . 109.5 no
C47 . C149 . H1492 . 114.5 no
H1491 . C149 . H1492 . 109.5 no
H1493 . C149 . H1492 . 109.5 no
C47 . C150 . H1502 . 110.4 no
C47 . C150 . H1501 . 112.3 no
H1502 . C150 . H1501 . 109.5 no
C47 . C150 . H1503 . 105.6 no
H1502 . C150 . H1503 . 109.5 no
H1501 . C150 . H1503 . 109.5 no

loop_
_geom_bond_atom_site_label_1
_geom_bond_site_symmetry_1
_geom_bond_atom_site_label_2
_geom_bond_site_symmetry_2
_geom_bond_distance
_geom_bond_publ_flag
C1 . S2 . 1.785(2) yes
C1 . C26 . 1.390(3) yes
C1 . C30 . 1.386(3) yes
S2 . C3 . 1.787(2) yes
C3 . C4 . 1.395(3) yes
C3 . C27 . 1.390(3) yes
C4 . C5 . 1.378(4) yes
C4 . H41 . 0.942 no
C5 . C6 . 1.407(3) yes
C5 . C35 . 1.531(4) yes
C6 . C7 . 1.381(3) yes
C6 . H61 . 0.960 no
C7 . C8 . 1.525(3) yes
C7 . C27 . 1.400(3) yes
C8 . C9 . 1.531(3) yes
C8 . H81 . 0.954 no
C8 . H82 . 0.965 no
C9 . C10 . 1.382(3) yes
C9 . C28 . 1.395(3) yes
C10 . C11 . 1.406(3) yes
C10 . H101 . 0.962 no
C11 . C12 . 1.387(3) yes
C11 . C39 . 1.530(3) yes
C12 . C13 . 1.392(3) yes
C12 . H121 . 0.953 no
C13 . S14 . 1.778(2) yes
C13 . C28 . 1.400(3) yes
S14 . C15 . 1.777(2) yes
C15 . C16 . 1.386(3) yes
C15 . C29 . 1.398(3) yes
C16 . C17 . 1.393(3) yes
C16 . H161 . 0.977 no
C17 . C18 . 1.381(3) yes
C17 . C43 . 1.533(3) yes
C18 . C19 . 1.396(3) yes
C18 . H181 . 0.957 no
C19 . C20 . 1.506(3) yes
C19 . C29 . 1.398(3) yes
C20 . O21 . 1.405(3) yes
C20 . H202 . 1.005 no
C20 . H201 . 0.988 no
O21 . C22 . 1.447(3) yes
C22 . C23 . 1.500(3) yes
C22 . H221 . 1.004 no
C22 . H222 . 0.987 no
C23 . C24 . 1.387(3) yes
C23 . C30 . 1.399(3) yes
C24 . C25 . 1.387(4) yes
C24 . H241 . 0.947 no
C25 . C26 . 1.387(3) yes
C25 . C47 . 1.536(3) yes
C26 . H261 . 0.961 no
C27 . O31 . 1.365(3) yes
C28 . O32 . 1.372(2) yes
C29 . O33 . 1.370(2) yes
C30 . O34 . 1.363(3) yes
O31 . H311 . 0.848 no
O32 . H321 . 0.828 no
O33 . H331 . 0.847 no
O34 . H341 . 0.849 no
C35 . C36 . 1.540(4) yes
C35 . C37 . 1.538(4) yes
C35 . C38 . 1.535(4) yes
C35 . C136 . 1.541(5) yes
C35 . C137 . 1.539(5) yes
C35 . C138 . 1.541(5) yes
C36 . H362 . 0.950 no
C36 . H363 . 0.950 no
C36 . H361 . 0.950 no
C37 . H373 . 0.950 no
C37 . H372 . 0.950 no
C37 . H371 . 0.950 no
C38 . H383 . 0.950 no
C38 . H381 . 0.950 no
C38 . H382 . 0.950 no
C39 . C40 . 1.530(4) yes
C39 . C41 . 1.535(4) yes
C39 . C42 . 1.531(4) yes
C40 . H403 . 0.979 no
C40 . H401 . 0.987 no
C40 . H402 . 0.971 no
C41 . H412 . 0.973 no
C41 . H413 . 0.981 no
C41 . H411 . 0.969 no
C42 . H423 . 0.976 no
C42 . H422 . 0.974 no
C42 . H421 . 0.984 no
C43 . C44 . 1.543(3) yes
C43 . C45 . 1.519(3) yes
C43 . C46 . 1.532(3) yes
C43 . C144 . 1.548(5) yes
C43 . C145 . 1.533(5) yes
C43 . C146 . 1.543(5) yes
C44 . H441 . 0.950 no
C44 . H443 . 0.950 no
C44 . H442 . 0.950 no
C45 . H451 . 0.950 no
C45 . H452 . 0.950 no
C45 . H453 . 0.950 no
C46 . H463 . 0.950 no
C46 . H461 . 0.950 no
C46 . H462 . 0.950 no
C47 . C48 . 1.532(4) yes
C47 . C49 . 1.527(4) yes
C47 . C50 . 1.548(4) yes
C47 . C148 . 1.551(5) yes
C47 . C149 . 1.530(5) yes
C47 . C150 . 1.531(5) yes
C48 . H483 . 0.950 no
C48 . H481 . 0.950 no
C48 . H482 . 0.950 no
C49 . H491 . 0.950 no
C49 . H493 . 0.950 no
C49 . H492 . 0.950 no
C50 . H503 . 0.950 no
C50 . H501 . 0.950 no
C50 . H502 . 0.950 no
C136 . H1361 . 0.950 no
C136 . H1363 . 0.950 no
C136 . H1362 . 0.950 no
C137 . H1371 . 0.950 no
C137 . H1373 . 0.950 no
C137 . H1372 . 0.950 no
C138 . H1382 . 0.950 no
C138 . H1383 . 0.950 no
C138 . H1381 . 0.950 no
C144 . H1443 . 0.950 no
C144 . H1441 . 0.950 no
C144 . H1442 . 0.950 no
C145 . H1451 . 0.950 no
C145 . H1453 . 0.950 no
C145 . H1452 . 0.950 no
C146 . H1461 . 0.950 no
C146 . H1462 . 0.950 no
C146 . H1463 . 0.950 no
C148 . H1482 . 0.950 no
C148 . H1483 . 0.950 no
C148 . H1481 . 0.950 no
C149 . H1491 . 0.950 no
C149 . H1493 . 0.950 no
C149 . H1492 . 0.950 no
C150 . H1502 . 0.950 no
C150 . H1501 . 0.950 no
C150 . H1503 . 0.950 no

loop_
_geom_hbond_atom_site_label_D
_geom_hbond_site_symmetry_D
_geom_hbond_atom_site_label_H
_geom_hbond_site_symmetry_H
_geom_hbond_atom_site_label_A
_geom_hbond_site_symmetry_A
_geom_hbond_angle_DHA
_geom_hbond_distance_DH
_geom_hbond_distance_HA
_geom_hbond_distance_DA
_geom_hbond_publ_flag
O34 . H341 . O31 . 151 0.849 1.975 2.747(2) yes
O33 . H331 . O21 . 144 0.847 1.843 2.575(2) yes
O31 . H311 . O32 . 160 0.848 1.884 2.697(2) yes
O32 . H321 . O33 . 156 0.828 1.962 2.741(2) yes
